data_7013365
loop_
_publ_author_name
'Ma, Chunlin'
'Jiang, Qin'
'Zhang, Rufen'
'Wang, Daqi'

_publ_section_title
;
 Synthesis and crystal structure characterization of a novel
 eighteen-tin-nuclear macrocyclic complex
;
_journal_issue 15
_journal_name_full 'Dalton Transactions'
_journal_page_first 2975
_journal_paper_doi 10.1039/b306932j
_journal_year 2003
_chemical_formula_sum 'C192 H348 N8 O26 S8 Sn18'
_chemical_formula_weight 5577.68
_chemical_name_systematic
;
?
;
_space_group_IT_number 14
_symmetry_cell_setting monoclinic
_symmetry_space_group_name_Hall '-P 2yn'
_symmetry_space_group_name_H-M 'P 1 21/n 1'
_atom_sites_solution_hydrogens geom
_atom_sites_solution_primary direct
_atom_sites_solution_secondary difmap
_audit_creation_method SHELXL-97
_cell_angle_alpha 90.00
_cell_angle_beta 94.061(7)
_cell_angle_gamma 90.00
_cell_formula_units_Z 2
_cell_length_a 19.470(7)
_cell_length_b 20.117(7)
_cell_length_c 32.954(12)
_cell_measurement_reflns_used 2349
_cell_measurement_temperature 298(2)
_cell_measurement_theta_max 16.128
_cell_measurement_theta_min 2.568
_cell_volume 12875(8)
_computing_cell_refinement 'Bruker SMART'
_computing_data_collection 'Bruker SMART'
_computing_data_reduction 'Bruker SHELXTL'
_computing_molecular_graphics 'Bruker SHELXTL'
_computing_publication_material 'Bruker SHELXTL'
_computing_structure_refinement 'SHELXL-97 (Sheldrick, 1997)'
_computing_structure_solution 'SHELXS-97 (Sheldrick, 1990)'
_diffrn_ambient_temperature 298(2)
_diffrn_measured_fraction_theta_full 0.991
_diffrn_measured_fraction_theta_max 0.991
_diffrn_measurement_device_type 'CCD area detector'
_diffrn_measurement_method 'phi and omega scans'
_diffrn_radiation_monochromator graphite
_diffrn_radiation_source 'fine-focus sealed tube'
_diffrn_radiation_type MoK\a
_diffrn_radiation_wavelength 0.71073
_diffrn_reflns_av_R_equivalents 0.2369
_diffrn_reflns_av_sigmaI/netI 0.5798
_diffrn_reflns_limit_h_max 22
_diffrn_reflns_limit_h_min -24
_diffrn_reflns_limit_k_max 25
_diffrn_reflns_limit_k_min -21
_diffrn_reflns_limit_l_max 41
_diffrn_reflns_limit_l_min -40
_diffrn_reflns_number 73853
_diffrn_reflns_theta_full 26.37
_diffrn_reflns_theta_max 26.37
_diffrn_reflns_theta_min 2.07
_exptl_absorpt_coefficient_mu 1.828
_exptl_absorpt_correction_T_max 0.8105
_exptl_absorpt_correction_T_min 0.6101
_exptl_absorpt_correction_type multi-scan
_exptl_absorpt_process_details sadabs
_exptl_crystal_density_diffrn 1.439
_exptl_crystal_density_method 'not measured'
_exptl_crystal_F_000 5584
_exptl_crystal_size_max 0.30
_exptl_crystal_size_mid 0.15
_exptl_crystal_size_min 0.12
_refine_diff_density_max 0.628
_refine_diff_density_min -0.409
_refine_diff_density_rms 0.085
_refine_ls_extinction_method none
_refine_ls_goodness_of_fit_ref 0.655
_refine_ls_hydrogen_treatment mixed
_refine_ls_matrix_type full
_refine_ls_number_parameters 1110
_refine_ls_number_reflns 26068
_refine_ls_number_restraints 297
_refine_ls_restrained_S_all 0.670
_refine_ls_R_factor_all 0.3465
_refine_ls_R_factor_gt 0.0545
_refine_ls_shift/su_max 0.184
_refine_ls_shift/su_mean 0.016
_refine_ls_structure_factor_coef Fsqd
_refine_ls_weighting_details 'calc w=1/[\s^2^(Fo^2^)+(0.0038P)^2^+0.0000P] where P=(Fo^2^+2Fc^2^)/3'
_refine_ls_weighting_scheme calc
_refine_ls_wR_factor_gt 0.0711
_refine_ls_wR_factor_ref 0.1120
_reflns_number_gt 4800
_reflns_number_total 26068
_reflns_threshold_expression >2sigma(I)
_cod_data_source_file b306932j.txt
_cod_data_source_block 021214a
_cod_depositor_comments
;
The following automatic conversions were performed:
'_symmetry_cell_setting' value 'Monoclinic' changed to 'monoclinic'
according to '/home/saulius/struct/CIF-dictionaries/cif_core.dic'
dictionary named 'cif_core.dic' version 2.4.1 from 2010-06-29.

Automatic conversion script
Id: cif_fix_enum 1527 2010-12-29 10:47:43Z saulius 
;
_cod_original_sg_symbol_H-M P2(1)/n
_cod_database_code 7013365

loop_
_symmetry_equiv_pos_as_xyz
'x, y, z'
'-x+1/2, y+1/2, -z+1/2'
'-x, -y, -z'
'x-1/2, -y-1/2, z-1/2'

loop_
_atom_site_label
_atom_site_type_symbol
_atom_site_fract_x
_atom_site_fract_y
_atom_site_fract_z
_atom_site_U_iso_or_equiv
_atom_site_adp_type
_atom_site_occupancy
_atom_site_symmetry_multiplicity
_atom_site_calc_flag
_atom_site_refinement_flags
_atom_site_disorder_assembly
_atom_site_disorder_group
Sn1 Sn 0.92975(5) 0.73998(5) -0.05635(3) 0.0822(4) Uani 1 1 d . . .
Sn2 Sn 0.90957(5) 0.95753(6) 0.13256(3) 0.1001(4) Uani 1 1 d . . .
Sn3 Sn 0.57034(5) 0.84523(6) 0.20476(4) 0.1080(4) Uani 1 1 d D . .
Sn4 Sn 0.20562(5) 0.59702(5) 0.20836(3) 0.0941(4) Uani 1 1 d D . .
Sn5 Sn 0.77862(5) 0.62864(5) -0.04777(3) 0.0854(4) Uani 1 1 d . . .
Sn6 Sn 0.80240(5) 0.73929(5) 0.02613(3) 0.0721(3) Uani 1 1 d . . .
Sn7 Sn 0.66014(5) 0.66310(6) 0.04812(3) 0.0876(4) Uani 1 1 d D . .
Sn8 Sn 0.67540(5) 0.77583(5) 0.11969(3) 0.0751(3) Uani 1 1 d . . .
Sn9 Sn 0.52714(5) 0.70411(5) 0.13646(3) 0.0816(4) Uani 1 1 d . . .
N1 N 1.0006(6) 0.9619(7) 0.0792(4) 0.116(5) Uani 1 1 d . . .
N2 N 0.8535(6) 1.0038(7) 0.1985(4) 0.104(4) Uani 1 1 d U . .
N3 N 0.2573(6) 0.7045(6) 0.2411(4) 0.096(4) Uani 1 1 d U . .
N4 N 0.1006(6) 0.5150(6) 0.1997(4) 0.094(4) Uani 1 1 d . . .
O1 O 0.9317(5) 0.8117(5) -0.0044(3) 0.087(3) Uani 1 1 d . . .
O2 O 1.0120(5) 0.8415(5) -0.0437(3) 0.112(4) Uani 1 1 d . . .
O3 O 0.6746(4) 0.8827(4) 0.1939(3) 0.087(3) Uani 1 1 d . . .
O4 O 0.6405(5) 0.9396(5) 0.2459(3) 0.131(4) Uani 1 1 d U . .
O5 O 0.4612(6) 0.8093(7) 0.2110(4) 0.186(6) Uani 1 1 d U . .
O6 O 0.4483(4) 0.7167(5) 0.1858(3) 0.108(4) Uani 1 1 d . . .
O7 O 0.9264(5) 0.6543(5) -0.1033(3) 0.119(4) Uani 1 1 d U . .
O8 O 0.8307(5) 0.6089(5) -0.1068(3) 0.124(4) Uani 1 1 d U . .
O9 O 0.8440(4) 0.7021(4) -0.0325(2) 0.076(3) Uani 1 1 d . . .
O10 O 0.7392(4) 0.6628(4) 0.0054(2) 0.085(3) Uani 1 1 d . . .
O11 O 0.7271(4) 0.7341(4) 0.0705(2) 0.076(3) Uani 1 1 d . . .
O12 O 0.6094(4) 0.7025(4) 0.0984(2) 0.078(3) Uani 1 1 d . . .
O13 O 0.5841(3) 0.7804(4) 0.1586(2) 0.077(3) Uani 1 1 d . . .
S1 S 0.9029(2) 0.8797(2) 0.07301(12) 0.1115(15) Uani 1 1 d U . .
S2 S 0.8023(2) 0.9060(2) 0.15597(13) 0.1114(15) Uani 1 1 d U . .
S3 S 0.32165(18) 0.6369(2) 0.19012(12) 0.1022(14) Uani 1 1 d . . .
S4 S 0.21130(19) 0.4988(2) 0.16190(12) 0.1065(15) Uani 1 1 d . . .
C1 C 0.9755(8) 0.9139(7) 0.0544(5) 0.076(5) Uani 1 1 d . . .
C2 C 1.0046(9) 0.8971(10) 0.0189(6) 0.096(6) Uani 1 1 d . . .
C3 C 1.0634(10) 0.9316(9) 0.0125(5) 0.119(6) Uani 1 1 d . . .
H3 H 1.0862 0.9206 -0.0105 0.143 Uiso 1 1 calc R . .
C4 C 1.0913(8) 0.9804(9) 0.0367(5) 0.116(6) Uani 1 1 d U . .
H4 H 1.1312 1.0024 0.0305 0.140 Uiso 1 1 calc R . .
C5 C 1.0580(9) 0.9956(8) 0.0707(5) 0.118(6) Uani 1 1 d U . .
H5 H 1.0749 1.0292 0.0880 0.142 Uiso 1 1 calc R . .
C6 C 0.9814(10) 0.8489(9) -0.0126(6) 0.093(6) Uani 1 1 d . . .
C7 C 0.7992(8) 0.9648(7) 0.1955(5) 0.094(5) Uani 1 1 d U . .
C8 C 0.7478(9) 0.9699(9) 0.2220(5) 0.105(6) Uani 1 1 d U . .
C9 C 0.7523(9) 1.0223(9) 0.2515(5) 0.121(6) Uani 1 1 d U . .
H9 H 0.7178 1.0277 0.2693 0.146 Uiso 1 1 calc R . .
C10 C 0.8069(10) 1.0638(10) 0.2533(5) 0.175(9) Uani 1 1 d U . .
H10 H 0.8101 1.0995 0.2712 0.210 Uiso 1 1 calc R . .
C11 C 0.8565(9) 1.0513(9) 0.2279(6) 0.152(8) Uani 1 1 d U . .
H11 H 0.8961 1.0773 0.2307 0.182 Uiso 1 1 calc R . .
C12 C 0.6833(10) 0.9293(9) 0.2207(5) 0.114(6) Uani 1 1 d U . .
C13 C 0.3163(7) 0.7036(7) 0.2216(4) 0.082(5) Uani 1 1 d . . .
C14 C 0.3663(8) 0.7526(8) 0.2270(5) 0.086(5) Uani 1 1 d . . .
C15 C 0.3551(7) 0.8033(9) 0.2555(5) 0.108(6) Uani 1 1 d . . .
H15 H 0.3873 0.8372 0.2596 0.130 Uiso 1 1 calc R . .
C16 C 0.2974(10) 0.8032(8) 0.2771(5) 0.118(6) Uani 1 1 d U . .
H16 H 0.2908 0.8349 0.2970 0.142 Uiso 1 1 calc R . .
C17 C 0.2477(8) 0.7519(9) 0.2675(5) 0.123(6) Uani 1 1 d U . .
H17 H 0.2069 0.7522 0.2805 0.147 Uiso 1 1 calc R . .
C18 C 0.4278(11) 0.7567(11) 0.2064(6) 0.117(7) Uani 1 1 d U . .
C19 C 0.1274(7) 0.4743(8) 0.1704(4) 0.071(4) Uani 1 1 d . . .
C20 C 0.0881(7) 0.4255(7) 0.1500(4) 0.059(4) Uani 1 1 d . . .
C21 C 0.0223(8) 0.4147(7) 0.1640(4) 0.092(5) Uani 1 1 d . . .
H21 H -0.0038 0.3791 0.1534 0.111 Uiso 1 1 calc R . .
C22 C -0.0055(7) 0.4555(8) 0.1933(5) 0.086(5) Uani 1 1 d . . .
H22 H -0.0507 0.4512 0.2004 0.103 Uiso 1 1 calc R . .
C23 C 0.0393(9) 0.5031(8) 0.2109(4) 0.093(6) Uani 1 1 d . . .
H23 H 0.0242 0.5280 0.2323 0.112 Uiso 1 1 calc R . .
C24 C 0.8853(10) 0.6164(9) -0.1182(6) 0.112(6) Uani 1 1 d U . .
C25 C 0.8929(6) 0.8025(7) -0.1046(5) 0.119(6) Uani 1 1 d D . .
H25A H 0.8519 0.7823 -0.1177 0.142 Uiso 1 1 calc R . .
H25B H 0.8791 0.8444 -0.0931 0.142 Uiso 1 1 calc R . .
C26 C 0.9421(8) 0.8175(8) -0.1370(5) 0.126(6) Uani 1 1 d D . .
H26A H 0.9582 0.7760 -0.1478 0.151 Uiso 1 1 calc R . .
H26B H 0.9817 0.8410 -0.1246 0.151 Uiso 1 1 calc R . .
C27 C 0.9094(9) 0.8594(10) -0.1721(6) 0.173(9) Uani 1 1 d D . .
H27A H 0.8709 0.8353 -0.1853 0.208 Uiso 1 1 calc R . .
H27B H 0.8918 0.9004 -0.1613 0.208 Uiso 1 1 calc R . .
C28 C 0.9603(9) 0.8756(8) -0.2031(5) 0.182(8) Uani 1 1 d D . .
H28A H 0.9383 0.9028 -0.2242 0.273 Uiso 1 1 calc R . .
H28B H 0.9763 0.8352 -0.2147 0.273 Uiso 1 1 calc R . .
H28C H 0.9987 0.8993 -0.1902 0.273 Uiso 1 1 calc R . .
C29 C 1.0181(9) 0.6869(8) -0.0320(5) 0.142(7) Uani 1 1 d D . .
H29A H 1.0293 0.7014 -0.0042 0.171 Uiso 1 1 calc R . .
H29B H 1.0073 0.6399 -0.0313 0.171 Uiso 1 1 calc R . .
C30 C 1.0793(11) 0.6971(12) -0.0562(7) 0.226(12) Uani 1 1 d D . .
H30A H 1.0707 0.6782 -0.0832 0.271 Uiso 1 1 calc R . .
H30B H 1.0885 0.7442 -0.0590 0.271 Uiso 1 1 calc R . .
C31 C 1.1370(16) 0.6649(16) -0.0352(11) 0.34(2) Uani 1 1 d DU . .
H31A H 1.1383 0.6186 -0.0433 0.405 Uiso 1 1 calc R . .
H31B H 1.1323 0.6666 -0.0061 0.405 Uiso 1 1 calc R . .
C32 C 1.2018(14) 0.698(2) -0.0447(15) 0.54(4) Uani 1 1 d D . .
H32A H 1.2400 0.6772 -0.0297 0.811 Uiso 1 1 calc R . .
H32B H 1.2000 0.7442 -0.0373 0.811 Uiso 1 1 calc R . .
H32C H 1.2075 0.6944 -0.0734 0.811 Uiso 1 1 calc R . .
C33 C 0.8796(8) 1.0520(8) 0.1116(5) 0.140(7) Uani 1 1 d D . .
H33A H 0.8746 1.0815 0.1345 0.168 Uiso 1 1 calc R . .
H33B H 0.9144 1.0704 0.0952 0.168 Uiso 1 1 calc R . .
C34 C 0.8126(12) 1.0460(12) 0.0869(9) 0.39(2) Uani 1 1 d DU . .
H34A H 0.8187 1.0140 0.0654 0.473 Uiso 1 1 calc R . .
H34B H 0.7792 1.0274 0.1042 0.473 Uiso 1 1 calc R . .
C35 C 0.7836(16) 1.1048(14) 0.0685(14) 0.46(3) Uani 1 1 d DU . .
H35A H 0.8136 1.1221 0.0487 0.553 Uiso 1 1 calc R . .
H35B H 0.7783 1.1386 0.0891 0.553 Uiso 1 1 calc R . .
C36 C 0.7120(18) 1.0865(15) 0.0472(14) 0.59(4) Uani 1 1 d D . .
H36A H 0.6894 1.1262 0.0372 0.887 Uiso 1 1 calc R . .
H36B H 0.6844 1.0652 0.0664 0.887 Uiso 1 1 calc R . .
H36C H 0.7183 1.0569 0.0249 0.887 Uiso 1 1 calc R . .
C37 C 0.9956(8) 0.9264(10) 0.1724(6) 0.159(8) Uani 1 1 d D . .
H37A H 1.0311 0.9112 0.1554 0.191 Uiso 1 1 calc R . .
H37B H 1.0134 0.9657 0.1866 0.191 Uiso 1 1 calc R . .
C38 C 0.9874(16) 0.8741(15) 0.2037(9) 0.34(2) Uani 1 1 d D . .
H38A H 0.9704 0.8359 0.1881 0.408 Uiso 1 1 calc R . .
H38B H 0.9489 0.8894 0.2183 0.408 Uiso 1 1 calc R . .
C39 C 1.038(2) 0.8446(15) 0.2368(14) 0.65(6) Uani 1 1 d D . .
H39A H 1.0128 0.8318 0.2601 0.784 Uiso 1 1 calc R . .
H39B H 1.0592 0.8052 0.2265 0.784 Uiso 1 1 calc R . .
C40 C 1.0915(16) 0.8952(16) 0.2494(10) 0.42(2) Uani 1 1 d D . .
H40A H 1.1235 0.8763 0.2697 0.625 Uiso 1 1 calc R . .
H40B H 1.0700 0.9335 0.2604 0.625 Uiso 1 1 calc R . .
H40C H 1.1156 0.9081 0.2262 0.625 Uiso 1 1 calc R . .
C41 C 0.5154(10) 0.9346(10) 0.1793(6) 0.257(12) Uani 1 1 d D . .
H41A H 0.4811 0.9360 0.1992 0.309 Uiso 1 1 calc R . .
H41B H 0.5496 0.9666 0.1897 0.309 Uiso 1 1 calc R . .
C42 C 0.478(3) 0.9813(19) 0.1495(19) 0.97(8) Uiso 1 1 d D . .
H42A H 0.4924 0.9722 0.1224 1.169 Uiso 1 1 calc R . .
H42B H 0.4292 0.9734 0.1494 1.169 Uiso 1 1 calc R . .
C43 C 0.493(2) 1.0525(15) 0.1599(12) 0.57(3) Uani 1 1 d DU . .
H43A H 0.4863 1.0597 0.1885 0.687 Uiso 1 1 calc R . .
H43B H 0.4605 1.0806 0.1442 0.687 Uiso 1 1 calc R . .
C44 C 0.565(3) 1.072(3) 0.151(4) 1.6(2) Uiso 1 1 d D . .
H44A H 0.5751 1.1158 0.1621 2.462 Uiso 1 1 calc R . .
H44B H 0.5699 1.0721 0.1227 2.462 Uiso 1 1 calc R . .
H44C H 0.5974 1.0409 0.1643 2.462 Uiso 1 1 calc R . .
C45 C 0.5881(11) 0.7914(14) 0.2590(6) 0.276(16) Uani 1 1 d DU . .
H45A H 0.5600 0.8133 0.2782 0.331 Uiso 1 1 calc R . .
H45B H 0.5666 0.7486 0.2534 0.331 Uiso 1 1 calc R . .
C46 C 0.6512(11) 0.7764(18) 0.2819(8) 0.41(3) Uani 1 1 d D . .
H46A H 0.6735 0.8178 0.2902 0.488 Uiso 1 1 calc R . .
H46B H 0.6812 0.7533 0.2643 0.488 Uiso 1 1 calc R . .
C47 C 0.6431(14) 0.7336(14) 0.3201(7) 0.343(19) Uani 1 1 d DU . .
H47A H 0.6117 0.7547 0.3377 0.412 Uiso 1 1 calc R . .
H47B H 0.6251 0.6901 0.3124 0.412 Uiso 1 1 calc R . .
C48 C 0.714(2) 0.727(3) 0.3416(13) 0.76(5) Uiso 1 1 d D . .
H48A H 0.7114 0.6989 0.3648 1.137 Uiso 1 1 calc R . .
H48B H 0.7298 0.7705 0.3503 1.137 Uiso 1 1 calc R . .
H48C H 0.7448 0.7086 0.3233 1.137 Uiso 1 1 calc R . .
C49 C 0.1330(8) 0.6645(8) 0.1808(6) 0.175(9) Uani 1 1 d D . .
H49A H 0.0932 0.6385 0.1710 0.210 Uiso 1 1 calc R . .
H49B H 0.1181 0.6930 0.2022 0.210 Uiso 1 1 calc R . .
C50 C 0.1511(11) 0.7107(12) 0.1453(7) 0.235(12) Uani 1 1 d D . .
H50A H 0.1879 0.7391 0.1565 0.282 Uiso 1 1 calc R . .
H50B H 0.1716 0.6819 0.1259 0.282 Uiso 1 1 calc R . .
C51 C 0.1025(14) 0.7563(16) 0.1200(11) 0.321(17) Uani 1 1 d DU . .
H51A H 0.0674 0.7288 0.1060 0.385 Uiso 1 1 calc R . .
H51B H 0.0796 0.7847 0.1386 0.385 Uiso 1 1 calc R . .
C52 C 0.1319(17) 0.799(2) 0.0893(10) 0.51(4) Uani 1 1 d D . .
H52A H 0.0961 0.8262 0.0761 0.770 Uiso 1 1 calc R . .
H52B H 0.1524 0.7723 0.0694 0.770 Uiso 1 1 calc R . .
H52C H 0.1664 0.8278 0.1024 0.770 Uiso 1 1 calc R . .
C53 C 0.2163(9) 0.5644(8) 0.2699(5) 0.134(7) Uani 1 1 d D . .
H53A H 0.2545 0.5884 0.2836 0.161 Uiso 1 1 calc R . .
H53B H 0.1750 0.5770 0.2828 0.161 Uiso 1 1 calc R . .
C54 C 0.2281(14) 0.4923(10) 0.2768(6) 0.229(13) Uani 1 1 d D . .
H54A H 0.2675 0.4782 0.2625 0.274 Uiso 1 1 calc R . .
H54B H 0.1882 0.4677 0.2656 0.274 Uiso 1 1 calc R . .
C55 C 0.2408(18) 0.4762(11) 0.3218(6) 0.39(3) Uani 1 1 d D . .
H55A H 0.2853 0.4929 0.3323 0.470 Uiso 1 1 calc R . .
H55B H 0.2054 0.4959 0.3373 0.470 Uiso 1 1 calc R . .
C56 C 0.239(3) 0.4014(13) 0.3243(9) 0.58(4) Uani 1 1 d D . .
H56A H 0.2479 0.3878 0.3521 0.869 Uiso 1 1 calc R . .
H56B H 0.2725 0.3829 0.3079 0.869 Uiso 1 1 calc R . .
H56C H 0.1936 0.3861 0.3146 0.869 Uiso 1 1 calc R . .
C57 C 0.6940(10) 0.6523(10) -0.0851(5) 0.148(8) Uani 1 1 d D . .
H57A H 0.6834 0.6128 -0.1013 0.177 Uiso 1 1 calc R . .
H57B H 0.6566 0.6575 -0.0674 0.177 Uiso 1 1 calc R . .
C58 C 0.6880(12) 0.7048(12) -0.1120(9) 0.244(13) Uani 1 1 d D . .
H58A H 0.7275 0.7035 -0.1283 0.293 Uiso 1 1 calc R . .
H58B H 0.6914 0.7455 -0.0962 0.293 Uiso 1 1 calc R . .
C59 C 0.6229(14) 0.7101(16) -0.1414(7) 0.34(2) Uani 1 1 d D . .
H59A H 0.6278 0.6829 -0.1653 0.403 Uiso 1 1 calc R . .
H59B H 0.5828 0.6951 -0.1282 0.403 Uiso 1 1 calc R . .
C60 C 0.615(2) 0.7821(16) -0.1532(13) 0.54(4) Uiso 1 1 d D . .
H60A H 0.5752 0.7874 -0.1717 0.817 Uiso 1 1 calc R . .
H60B H 0.6553 0.7964 -0.1661 0.817 Uiso 1 1 calc R . .
H60C H 0.6101 0.8084 -0.1293 0.817 Uiso 1 1 calc R . .
C61 C 0.8131(8) 0.5348(8) -0.0275(5) 0.142(7) Uani 1 1 d D . .
H61A H 0.8627 0.5353 -0.0286 0.171 Uiso 1 1 calc R . .
H61B H 0.8044 0.5326 0.0011 0.171 Uiso 1 1 calc R . .
C62 C 0.7897(14) 0.4710(12) -0.0452(8) 0.286(18) Uani 1 1 d D . .
H62A H 0.8111 0.4341 -0.0302 0.344 Uiso 1 1 calc R . .
H62B H 0.8005 0.4679 -0.0735 0.344 Uiso 1 1 calc R . .
C63 C 0.7122(14) 0.4710(15) -0.0418(11) 0.306(19) Uani 1 1 d D . .
H63A H 0.6909 0.5089 -0.0558 0.367 Uiso 1 1 calc R . .
H63B H 0.7013 0.4719 -0.0136 0.367 Uiso 1 1 calc R . .
C64 C 0.6886(15) 0.4061(15) -0.0622(9) 0.42(2) Uani 1 1 d D . .
H64A H 0.6402 0.4002 -0.0595 0.631 Uiso 1 1 calc R . .
H64B H 0.7135 0.3697 -0.0494 0.631 Uiso 1 1 calc R . .
H64C H 0.6972 0.4076 -0.0905 0.631 Uiso 1 1 calc R . .
C65 C 0.7674(8) 0.8303(7) -0.0009(6) 0.171(8) Uani 1 1 d D . .
H65A H 0.7516 0.8557 0.0217 0.205 Uiso 1 1 calc R . .
H65B H 0.8093 0.8521 -0.0081 0.205 Uiso 1 1 calc R . .
C66 C 0.7167(17) 0.8465(14) -0.0353(8) 0.39(2) Uani 1 1 d DU . .
H66A H 0.6726 0.8289 -0.0284 0.473 Uiso 1 1 calc R . .
H66B H 0.7300 0.8216 -0.0587 0.473 Uiso 1 1 calc R . .
C67 C 0.7043(16) 0.9178(11) -0.0493(6) 0.313(15) Uani 1 1 d DU . .
H67A H 0.6580 0.9312 -0.0437 0.376 Uiso 1 1 calc R . .
H67B H 0.7365 0.9470 -0.0343 0.376 Uiso 1 1 calc R . .
C68 C 0.713(2) 0.9241(16) -0.0933(8) 0.48(2) Uani 1 1 d DU . .
H68A H 0.7053 0.9695 -0.1015 0.715 Uiso 1 1 calc R . .
H68B H 0.6803 0.8959 -0.1081 0.715 Uiso 1 1 calc R . .
H68C H 0.7588 0.9111 -0.0987 0.715 Uiso 1 1 calc R . .
C69 C 0.8885(7) 0.7023(9) 0.0629(4) 0.109(6) Uani 1 1 d D . .
H69A H 0.9279 0.7302 0.0582 0.131 Uiso 1 1 calc R . .
H69B H 0.8788 0.7079 0.0912 0.131 Uiso 1 1 calc R . .
C70 C 0.9096(9) 0.6292(10) 0.0567(5) 0.138(7) Uani 1 1 d D . .
H70A H 0.8707 0.6016 0.0627 0.165 Uiso 1 1 calc R . .
H70B H 0.9165 0.6234 0.0281 0.165 Uiso 1 1 calc R . .
C71 C 0.9732(9) 0.6014(11) 0.0809(6) 0.168(9) Uani 1 1 d D . .
H71A H 1.0131 0.6282 0.0756 0.202 Uiso 1 1 calc R . .
H71B H 0.9666 0.6040 0.1098 0.202 Uiso 1 1 calc R . .
C72 C 0.9863(11) 0.5308(11) 0.0696(6) 0.266(15) Uani 1 1 d D . .
H72A H 1.0268 0.5149 0.0849 0.398 Uiso 1 1 calc R . .
H72B H 0.9930 0.5282 0.0411 0.398 Uiso 1 1 calc R . .
H72C H 0.9476 0.5039 0.0756 0.398 Uiso 1 1 calc R . .
C73 C 0.5779(7) 0.6825(8) 0.0046(4) 0.134(6) Uani 1 1 d DU . .
H73A H 0.5539 0.7214 0.0137 0.161 Uiso 1 1 calc R . .
H73B H 0.5978 0.6947 -0.0205 0.161 Uiso 1 1 calc R . .
C74 C 0.5262(11) 0.6313(15) -0.0053(7) 0.42(3) Uani 1 1 d D . .
H74A H 0.5141 0.6196 0.0218 0.504 Uiso 1 1 calc R . .
H74B H 0.5557 0.5953 -0.0130 0.504 Uiso 1 1 calc R . .
C75 C 0.4616(19) 0.613(3) -0.0289(12) 0.57(3) Uani 1 1 d DU . .
H75A H 0.4700 0.6046 -0.0572 0.688 Uiso 1 1 calc R . .
H75B H 0.4277 0.6479 -0.0278 0.688 Uiso 1 1 calc R . .
C76 C 0.437(3) 0.549(3) -0.009(3) 1.07(10) Uiso 1 1 d D . .
H76A H 0.3919 0.5367 -0.0205 1.598 Uiso 1 1 calc R . .
H76B H 0.4339 0.5563 0.0201 1.598 Uiso 1 1 calc R . .
H76C H 0.4685 0.5132 -0.0125 1.598 Uiso 1 1 calc R . .
C77 C 0.6712(11) 0.5665(11) 0.0661(6) 0.194(13) Uani 1 1 d . . .
H77A H 0.6291 0.5505 0.0768 0.233 Uiso 1 1 calc R . .
H77B H 0.6815 0.5388 0.0432 0.233 Uiso 1 1 calc R . .
C78 C 0.7267(14) 0.5639(10) 0.0970(9) 0.197(13) Uani 1 1 d DU . .
H78A H 0.7156 0.5915 0.1198 0.236 Uiso 1 1 calc R . .
H78B H 0.7680 0.5817 0.0862 0.236 Uiso 1 1 calc R . .
C79 C 0.7408(12) 0.4924(13) 0.1120(7) 0.259(14) Uani 1 1 d D . .
H79A H 0.7019 0.4782 0.1268 0.311 Uiso 1 1 calc R . .
H79B H 0.7421 0.4638 0.0884 0.311 Uiso 1 1 calc R . .
C80 C 0.8043(15) 0.4807(14) 0.1384(9) 0.40(3) Uani 1 1 d D . .
H80A H 0.8073 0.4345 0.1457 0.605 Uiso 1 1 calc R . .
H80B H 0.8034 0.5072 0.1625 0.605 Uiso 1 1 calc R . .
H80C H 0.8437 0.4927 0.1240 0.605 Uiso 1 1 calc R . .
C81 C 0.6514(7) 0.8696(6) 0.0912(4) 0.101(5) Uani 1 1 d D . .
H81A H 0.6404 0.9013 0.1120 0.122 Uiso 1 1 calc R . .
H81B H 0.6919 0.8858 0.0789 0.122 Uiso 1 1 calc R . .
C82 C 0.5907(9) 0.8671(9) 0.0583(6) 0.184(9) Uani 1 1 d D . .
H82A H 0.6022 0.8358 0.0375 0.221 Uiso 1 1 calc R . .
H82B H 0.5507 0.8498 0.0708 0.221 Uiso 1 1 calc R . .
C83 C 0.5711(12) 0.9311(11) 0.0382(7) 0.315(17) Uani 1 1 d DU . .
H83A H 0.6101 0.9494 0.0252 0.379 Uiso 1 1 calc R . .
H83B H 0.5572 0.9629 0.0582 0.379 Uiso 1 1 calc R . .
C84 C 0.5103(17) 0.9179(16) 0.0059(10) 0.54(3) Uani 1 1 d D . .
H84A H 0.4973 0.9587 -0.0076 0.803 Uiso 1 1 calc R . .
H84B H 0.4718 0.9004 0.0190 0.803 Uiso 1 1 calc R . .
H84C H 0.5245 0.8863 -0.0138 0.803 Uiso 1 1 calc R . .
C85 C 0.7365(7) 0.7401(7) 0.1700(4) 0.098(5) Uani 1 1 d D . .
H85A H 0.7397 0.7754 0.1901 0.118 Uiso 1 1 calc R . .
H85B H 0.7113 0.7040 0.1816 0.118 Uiso 1 1 calc R . .
C86 C 0.8094(8) 0.7152(8) 0.1653(5) 0.140(6) Uani 1 1 d D . .
H86A H 0.8366 0.7522 0.1564 0.168 Uiso 1 1 calc R . .
H86B H 0.8074 0.6823 0.1437 0.168 Uiso 1 1 calc R . .
C87 C 0.8480(10) 0.6842(10) 0.2032(5) 0.175(9) Uani 1 1 d D . .
H87A H 0.8508 0.7170 0.2248 0.210 Uiso 1 1 calc R . .
H87B H 0.8212 0.6471 0.2122 0.210 Uiso 1 1 calc R . .
C88 C 0.9144(13) 0.6616(14) 0.1974(8) 0.343(19) Uani 1 1 d . . .
H88A H 0.9343 0.6427 0.2223 0.514 Uiso 1 1 calc R . .
H88B H 0.9422 0.6982 0.1895 0.514 Uiso 1 1 calc R . .
H88C H 0.9124 0.6284 0.1764 0.514 Uiso 1 1 calc R . .
C89 C 0.4446(8) 0.7304(9) 0.0946(4) 0.133(6) Uani 1 1 d D . .
H89A H 0.4641 0.7328 0.0684 0.160 Uiso 1 1 calc R . .
H89B H 0.4141 0.6922 0.0933 0.160 Uiso 1 1 calc R . .
C90 C 0.3984(13) 0.7895(10) 0.0961(7) 0.217(11) Uani 1 1 d D . .
H90A H 0.4284 0.8277 0.1004 0.261 Uiso 1 1 calc R . .
H90B H 0.3741 0.7847 0.1207 0.261 Uiso 1 1 calc R . .
C91 C 0.3446(14) 0.8090(17) 0.0629(7) 0.304(18) Uani 1 1 d D . .
H91A H 0.3046 0.7805 0.0641 0.364 Uiso 1 1 calc R . .
H91B H 0.3630 0.8026 0.0366 0.364 Uiso 1 1 calc R . .
C92 C 0.322(2) 0.883(2) 0.0672(15) 0.66(6) Uani 1 1 d D . .
H92A H 0.2852 0.8928 0.0475 0.996 Uiso 1 1 calc R . .
H92B H 0.3608 0.9116 0.0628 0.996 Uiso 1 1 calc R . .
H92C H 0.3079 0.8904 0.0941 0.996 Uiso 1 1 calc R . .
C93 C 0.5554(7) 0.6149(8) 0.1665(5) 0.124(6) Uani 1 1 d DU . .
H93A H 0.5930 0.5958 0.1526 0.149 Uiso 1 1 calc R . .
H93B H 0.5740 0.6266 0.1937 0.149 Uiso 1 1 calc R . .
C94 C 0.5040(10) 0.5614(12) 0.1709(6) 0.259(14) Uani 1 1 d D . .
H94A H 0.5257 0.5267 0.1878 0.310 Uiso 1 1 calc R . .
H94B H 0.4669 0.5796 0.1857 0.310 Uiso 1 1 calc R . .
C95 C 0.4735(16) 0.5306(16) 0.1340(7) 0.36(2) Uani 1 1 d D . .
H95A H 0.5095 0.5100 0.1194 0.436 Uiso 1 1 calc R . .
H95B H 0.4515 0.5643 0.1166 0.436 Uiso 1 1 calc R . .
C96 C 0.420(2) 0.4775(15) 0.1441(13) 0.67(5) Uani 1 1 d D . .
H96A H 0.3983 0.4600 0.1193 1.003 Uiso 1 1 calc R . .
H96B H 0.3858 0.4973 0.1599 1.003 Uiso 1 1 calc R . .
H96C H 0.4426 0.4421 0.1593 1.003 Uiso 1 1 calc R . .

loop_
_atom_site_aniso_label
_atom_site_aniso_U_11
_atom_site_aniso_U_22
_atom_site_aniso_U_33
_atom_site_aniso_U_23
_atom_site_aniso_U_13
_atom_site_aniso_U_12
Sn1 0.0887(8) 0.0840(9) 0.0782(8) -0.0146(7) 0.0348(6) -0.0257(7)
Sn2 0.1051(9) 0.1084(11) 0.0914(9) -0.0298(8) 0.0395(7) -0.0378(8)
Sn3 0.1017(9) 0.1184(11) 0.1105(10) -0.0398(8) 0.0531(7) -0.0390(8)
Sn4 0.0839(8) 0.1009(10) 0.1011(10) -0.0328(7) 0.0318(7) -0.0224(7)
Sn5 0.0803(8) 0.0948(10) 0.0847(8) -0.0232(7) 0.0302(7) -0.0251(7)
Sn6 0.0740(7) 0.0756(8) 0.0691(7) -0.0065(6) 0.0220(6) -0.0128(6)
Sn7 0.0870(8) 0.0932(10) 0.0867(9) -0.0200(7) 0.0343(7) -0.0287(7)
Sn8 0.0751(7) 0.0833(9) 0.0693(8) -0.0080(6) 0.0222(6) -0.0115(6)
Sn9 0.0743(7) 0.0921(9) 0.0811(8) -0.0100(7) 0.0243(6) -0.0164(7)
N1 0.101(10) 0.161(14) 0.092(11) -0.047(10) 0.047(8) -0.064(10)
N2 0.090(7) 0.110(8) 0.117(8) -0.027(7) 0.041(7) -0.030(7)
N3 0.086(7) 0.103(8) 0.101(8) -0.033(7) 0.035(6) -0.029(7)
N4 0.091(10) 0.086(10) 0.108(11) -0.036(8) 0.036(8) -0.032(8)
O1 0.094(7) 0.091(8) 0.080(8) -0.005(6) 0.040(6) -0.042(6)
O2 0.111(8) 0.122(10) 0.110(10) -0.054(8) 0.053(7) -0.040(7)
O3 0.098(7) 0.080(8) 0.087(8) -0.031(6) 0.028(6) -0.046(6)
O4 0.121(7) 0.156(8) 0.125(7) -0.057(6) 0.077(6) -0.037(6)
O5 0.154(8) 0.203(9) 0.212(9) -0.075(8) 0.092(7) -0.035(7)
O6 0.076(7) 0.119(10) 0.138(10) -0.037(7) 0.067(6) -0.022(6)
O7 0.120(5) 0.118(5) 0.123(5) -0.024(4) 0.037(4) -0.019(4)
O8 0.117(5) 0.136(6) 0.122(6) -0.036(4) 0.031(4) -0.016(4)
O9 0.104(6) 0.071(6) 0.057(6) -0.016(5) 0.034(5) -0.007(5)
O10 0.089(6) 0.098(7) 0.076(7) -0.019(5) 0.058(5) -0.007(6)
O11 0.077(6) 0.083(7) 0.071(6) 0.001(5) 0.020(5) 0.001(5)
O12 0.085(6) 0.089(7) 0.066(6) 0.000(5) 0.044(5) 0.001(5)
O13 0.062(5) 0.094(7) 0.079(7) -0.008(5) 0.028(5) -0.013(5)
S1 0.110(3) 0.129(4) 0.102(3) -0.036(3) 0.047(3) -0.050(3)
S2 0.117(3) 0.113(3) 0.110(3) -0.033(3) 0.046(2) -0.037(3)
S3 0.083(3) 0.125(4) 0.102(3) -0.038(3) 0.034(2) -0.019(3)
S4 0.092(3) 0.122(4) 0.111(4) -0.051(3) 0.045(3) -0.034(3)
C1 0.122(14) 0.061(12) 0.045(11) -0.021(8) 0.003(10) -0.032(10)
C2 0.095(14) 0.099(17) 0.101(17) 0.010(13) 0.062(13) 0.008(12)
C3 0.152(18) 0.121(17) 0.087(14) -0.052(12) 0.035(13) -0.024(14)
C4 0.109(9) 0.135(10) 0.110(9) -0.018(8) 0.039(8) -0.046(8)
C5 0.123(9) 0.122(10) 0.111(9) -0.035(8) 0.023(8) -0.033(8)
C6 0.105(16) 0.071(15) 0.105(18) -0.017(14) 0.020(14) -0.001(12)
C7 0.087(12) 0.077(12) 0.122(14) -0.048(10) 0.031(11) -0.038(10)
C8 0.094(13) 0.158(17) 0.067(12) -0.029(11) 0.039(10) -0.045(12)
C9 0.114(9) 0.134(10) 0.120(10) -0.020(8) 0.036(8) -0.033(8)
C10 0.135(16) 0.24(2) 0.160(18) -0.118(16) 0.090(14) -0.049(16)
C11 0.158(16) 0.158(17) 0.149(17) -0.104(14) 0.072(14) -0.067(14)
C12 0.112(15) 0.122(16) 0.114(16) -0.070(12) 0.045(12) -0.019(13)
C13 0.058(10) 0.104(13) 0.089(12) -0.061(10) 0.033(9) -0.028(10)
C14 0.085(13) 0.090(14) 0.085(12) -0.045(10) 0.034(10) -0.041(11)
C15 0.061(11) 0.145(18) 0.120(16) -0.036(13) 0.019(11) -0.047(11)
C16 0.130(16) 0.092(15) 0.140(16) -0.061(12) 0.056(13) -0.026(13)
C17 0.107(13) 0.108(15) 0.163(17) -0.057(13) 0.078(12) -0.017(12)
C18 0.113(10) 0.109(11) 0.131(11) -0.015(9) 0.032(9) -0.019(9)
C19 0.081(12) 0.078(13) 0.054(11) -0.014(9) 0.008(9) 0.004(10)
C20 0.069(11) 0.060(11) 0.050(10) -0.016(8) 0.015(9) -0.032(9)
C21 0.119(14) 0.065(12) 0.099(13) -0.020(10) 0.049(11) -0.035(10)
C22 0.068(11) 0.093(15) 0.097(14) -0.017(11) 0.006(10) 0.016(11)
C23 0.096(14) 0.103(15) 0.090(13) -0.039(10) 0.070(11) -0.018(11)
C24 0.098(9) 0.125(10) 0.111(10) -0.034(8) -0.008(8) -0.024(8)
C25 0.058(10) 0.126(15) 0.176(18) 0.002(13) 0.041(11) -0.020(10)
C26 0.136(16) 0.146(18) 0.096(15) 0.003(12) 0.020(13) -0.060(13)
C27 0.19(2) 0.24(3) 0.095(17) 0.046(16) 0.037(15) -0.015(18)
C28 0.29(2) 0.141(18) 0.121(17) 0.047(13) 0.065(16) -0.007(16)
C29 0.122(15) 0.139(17) 0.170(19) 0.000(13) 0.041(14) -0.015(13)
C30 0.13(2) 0.29(3) 0.25(3) 0.10(2) -0.04(2) 0.08(2)
C31 0.30(4) 0.36(5) 0.36(4) 0.16(4) 0.06(4) 0.05(4)
C32 0.51(7) 0.50(7) 0.59(8) 0.10(5) -0.12(7) -0.22(6)
C33 0.128(15) 0.18(2) 0.113(15) -0.029(14) 0.036(12) -0.017(15)
C34 0.23(3) 0.35(4) 0.60(5) 0.38(4) -0.03(3) 0.02(3)
C35 0.46(4) 0.45(5) 0.50(5) 0.02(4) 0.22(4) 0.00(4)
C36 0.87(12) 0.22(4) 0.72(10) -0.08(5) 0.29(9) -0.14(6)
C37 0.099(14) 0.22(2) 0.16(2) -0.010(16) 0.037(14) -0.014(14)
C38 0.30(4) 0.48(6) 0.24(4) -0.03(3) -0.02(3) -0.08(4)
C39 0.37(6) 0.80(11) 0.73(10) -0.45(9) -0.36(6) 0.14(7)
C40 0.46(6) 0.44(6) 0.34(5) 0.04(4) -0.03(4) 0.06(5)
C41 0.201(19) 0.32(3) 0.25(2) -0.09(2) -0.035(17) 0.21(2)
C43 0.52(5) 0.58(6) 0.63(6) 0.01(5) 0.18(5) 0.27(5)
C45 0.43(4) 0.25(3) 0.16(2) 0.012(19) 0.10(2) -0.04(3)
C46 0.35(5) 0.27(5) 0.61(9) -0.01(5) 0.14(5) 0.03(4)
C47 0.45(4) 0.26(3) 0.30(3) 0.20(2) -0.07(3) -0.11(3)
C49 0.148(17) 0.083(15) 0.29(3) -0.028(16) -0.013(18) -0.028(13)
C50 0.17(2) 0.22(3) 0.31(4) 0.11(2) -0.02(2) 0.00(2)
C51 0.27(3) 0.34(3) 0.33(4) 0.05(3) -0.09(3) 0.02(3)
C52 0.38(5) 0.90(11) 0.27(4) 0.25(5) 0.09(3) 0.10(5)
C53 0.148(15) 0.122(16) 0.130(17) -0.061(14) -0.003(12) -0.052(14)
C54 0.34(3) 0.23(3) 0.12(2) -0.06(2) 0.04(2) -0.09(3)
C55 0.60(6) 0.22(4) 0.38(5) -0.02(4) 0.27(5) -0.04(4)
C56 1.01(12) 0.39(5) 0.31(5) 0.16(4) -0.21(6) 0.19(7)
C57 0.20(2) 0.14(2) 0.100(16) -0.021(13) 0.030(15) -0.017(16)
C58 0.17(2) 0.29(4) 0.26(3) 0.09(2) -0.07(2) -0.03(2)
C59 0.25(3) 0.54(6) 0.21(3) 0.19(3) -0.05(2) -0.11(3)
C61 0.175(16) 0.093(16) 0.161(19) -0.036(13) 0.034(14) 0.012(13)
C62 0.45(5) 0.23(3) 0.17(3) -0.08(2) -0.12(3) 0.10(4)
C63 0.28(3) 0.34(5) 0.29(4) -0.12(3) -0.04(3) -0.11(3)
C64 0.55(6) 0.37(5) 0.32(4) -0.08(3) -0.10(4) -0.11(4)
C65 0.140(15) 0.067(13) 0.31(3) -0.076(15) 0.035(17) 0.013(11)
C66 0.41(3) 0.38(3) 0.39(3) -0.015(10) 0.002(10) 0.000(10)
C67 0.52(4) 0.27(3) 0.14(2) 0.10(2) 0.01(2) -0.13(3)
C68 0.60(4) 0.42(4) 0.41(4) 0.02(3) 0.01(4) 0.14(3)
C69 0.088(12) 0.159(18) 0.080(12) 0.005(13) 0.012(9) -0.027(13)
C70 0.134(18) 0.17(2) 0.114(16) 0.028(16) 0.019(14) -0.020(16)
C71 0.105(15) 0.24(3) 0.16(2) 0.059(19) 0.002(14) 0.062(16)
C72 0.34(3) 0.22(3) 0.25(3) 0.00(2) 0.03(2) 0.19(3)
C73 0.123(9) 0.159(10) 0.121(10) -0.036(8) 0.022(8) -0.026(8)
C74 0.40(4) 0.54(6) 0.34(4) -0.29(4) 0.21(3) -0.31(4)
C75 0.54(5) 0.67(5) 0.50(5) -0.09(4) 0.03(4) -0.03(4)
C77 0.19(2) 0.22(3) 0.19(2) -0.10(2) 0.089(18) -0.14(2)
C78 0.25(3) 0.071(16) 0.29(3) 0.036(18) 0.13(2) -0.028(18)
C79 0.26(3) 0.38(5) 0.14(3) 0.00(3) 0.00(2) -0.02(3)
C80 0.59(7) 0.33(4) 0.28(4) 0.18(3) 0.00(4) 0.16(5)
C81 0.131(14) 0.093(14) 0.087(13) -0.006(10) 0.054(11) -0.003(11)
C82 0.18(2) 0.15(2) 0.22(2) 0.043(19) 0.020(18) -0.024(18)
C83 0.39(3) 0.26(3) 0.30(3) 0.24(2) 0.00(2) 0.10(3)
C84 0.52(6) 0.59(7) 0.45(6) 0.16(5) -0.33(5) 0.08(5)
C85 0.082(11) 0.118(14) 0.095(13) -0.008(10) 0.012(10) -0.013(10)
C86 0.119(16) 0.162(19) 0.140(18) 0.031(14) 0.012(15) 0.007(14)
C87 0.117(17) 0.26(3) 0.146(19) 0.052(17) -0.005(15) 0.068(16)
C88 0.21(3) 0.45(4) 0.36(4) -0.06(3) -0.03(3) 0.22(3)
C89 0.145(16) 0.164(19) 0.093(14) -0.023(13) 0.023(12) -0.012(14)
C90 0.24(3) 0.23(3) 0.19(3) 0.03(2) 0.02(2) 0.12(2)
C91 0.19(3) 0.50(6) 0.21(3) 0.11(3) -0.05(2) 0.05(3)
C92 0.57(8) 0.62(9) 0.83(11) 0.29(8) 0.21(7) 0.41(7)
C93 0.115(9) 0.118(10) 0.143(10) 0.004(8) 0.035(8) -0.001(8)
C94 0.23(3) 0.28(4) 0.29(4) 0.07(3) 0.15(3) 0.13(3)
C95 0.59(6) 0.34(5) 0.16(3) -0.06(3) 0.08(3) -0.10(4)
C96 0.73(9) 0.20(4) 1.03(12) 0.22(5) -0.24(8) -0.26(5)

loop_
_atom_type_symbol
_atom_type_description
_atom_type_scat_dispersion_real
_atom_type_scat_dispersion_imag
_atom_type_scat_source
C C 0.0033 0.0016 'International Tables Vol C Tables 4.2.6.8 and 6.1.1.4'
H H 0.0000 0.0000 'International Tables Vol C Tables 4.2.6.8 and 6.1.1.4'
N N 0.0061 0.0033 'International Tables Vol C Tables 4.2.6.8 and 6.1.1.4'
O O 0.0106 0.0060 'International Tables Vol C Tables 4.2.6.8 and 6.1.1.4'
Sn Sn -0.6537 1.4246 'International Tables Vol C Tables 4.2.6.8 and 6.1.1.4'
S S 0.1246 0.1234 'International Tables Vol C Tables 4.2.6.8 and 6.1.1.4'

loop_
_geom_angle_atom_site_label_1
_geom_angle_atom_site_label_2
_geom_angle_atom_site_label_3
_geom_angle
_geom_angle_site_symmetry_1
_geom_angle_site_symmetry_3
_geom_angle_publ_flag
O9 Sn1 C25 105.6(4) . . ?
O9 Sn1 C29 109.1(5) . . ?
C25 Sn1 C29 143.4(6) . . ?
O9 Sn1 O1 85.2(3) . . ?
C25 Sn1 O1 100.3(5) . . ?
C29 Sn1 O1 93.7(5) . . ?
O9 Sn1 O7 89.7(3) . . ?
C25 Sn1 O7 87.1(5) . . ?
C29 Sn1 O7 82.1(5) . . ?
O1 Sn1 O7 171.9(3) . . ?
O9 Sn1 O2 137.6(3) . . ?
C25 Sn1 O2 80.0(4) . . ?
C29 Sn1 O2 82.1(5) . . ?
O1 Sn1 O2 52.8(3) . . ?
O7 Sn1 O2 132.7(3) . . ?
C33 Sn2 C37 130.8(7) . . ?
C33 Sn2 S2 105.0(4) . . ?
C37 Sn2 S2 108.8(5) . . ?
C33 Sn2 S1 108.2(4) . . ?
C37 Sn2 S1 106.9(6) . . ?
S2 Sn2 S1 89.08(13) . . ?
C33 Sn2 N1 86.2(5) . . ?
C37 Sn2 N1 83.3(6) . . ?
S2 Sn2 N1 148.3(3) . . ?
S1 Sn2 N1 59.3(3) . . ?
C33 Sn2 N2 80.3(5) . . ?
C37 Sn2 N2 87.1(6) . . ?
S2 Sn2 N2 59.7(3) . . ?
S1 Sn2 N2 148.6(3) . . ?
N1 Sn2 N2 151.9(5) . . ?
O13 Sn3 C45 106.5(9) . . ?
O13 Sn3 C41 108.7(5) . . ?
C45 Sn3 C41 141.6(9) . . ?
O13 Sn3 O3 85.8(3) . . ?
C45 Sn3 O3 102.4(7) . . ?
C41 Sn3 O3 94.9(6) . . ?
O13 Sn3 O5 92.2(4) . . ?
C45 Sn3 O5 81.8(7) . . ?
C41 Sn3 O5 82.2(7) . . ?
O3 Sn3 O5 175.7(4) . . ?
O13 Sn3 O4 138.6(3) . . ?
C45 Sn3 O4 83.5(9) . . ?
C41 Sn3 O4 80.2(6) . . ?
O3 Sn3 O4 52.8(3) . . ?
O5 Sn3 O4 129.3(4) . . ?
C49 Sn4 C53 128.6(8) . . ?
C49 Sn4 S4 107.5(5) . . ?
C53 Sn4 S4 109.5(5) . . ?
C49 Sn4 S3 106.1(5) . . ?
C53 Sn4 S3 107.3(5) . . ?
S4 Sn4 S3 91.52(13) . . ?
C49 Sn4 N3 82.6(5) . . ?
C53 Sn4 N3 81.4(5) . . ?
S4 Sn4 N3 151.7(3) . . ?
S3 Sn4 N3 60.2(3) . . ?
C49 Sn4 N4 82.2(5) . . ?
C53 Sn4 N4 86.2(5) . . ?
S4 Sn4 N4 60.4(3) . . ?
S3 Sn4 N4 151.8(3) . . ?
N3 Sn4 N4 147.8(4) . . ?
O9 Sn5 C57 117.0(6) . . ?
O9 Sn5 O10 79.0(3) . . ?
C57 Sn5 O10 95.8(5) . . ?
O9 Sn5 C61 113.8(5) . . ?
C57 Sn5 C61 128.9(7) . . ?
O10 Sn5 C61 99.1(5) . . ?
O9 Sn5 O8 91.7(3) . . ?
C57 Sn5 O8 85.2(5) . . ?
O10 Sn5 O8 170.0(3) . . ?
C61 Sn5 O8 87.9(5) . . ?
O10 Sn6 C69 110.8(5) . . ?
O10 Sn6 C65 109.8(5) . . ?
C69 Sn6 C65 139.0(6) . . ?
O10 Sn6 O11 76.6(3) . . ?
C69 Sn6 O11 98.2(4) . . ?
C65 Sn6 O11 96.5(5) . . ?
O10 Sn6 O9 73.3(3) . . ?
C69 Sn6 O9 93.1(5) . . ?
C65 Sn6 O9 92.9(5) . . ?
O11 Sn6 O9 149.9(3) . . ?
O10 Sn6 Sn7 39.80(18) . . ?
C69 Sn6 Sn7 110.6(4) . . ?
C65 Sn6 Sn7 104.1(4) . . ?
O11 Sn6 Sn7 36.9(2) . . ?
O9 Sn6 Sn7 112.98(19) . . ?
O11 Sn7 C77 120.8(6) . . ?
O11 Sn7 C73 123.5(5) . . ?
C77 Sn7 C73 115.7(7) . . ?
O11 Sn7 O12 77.2(3) . . ?
C77 Sn7 O12 100.0(6) . . ?
C73 Sn7 O12 95.0(5) . . ?
O11 Sn7 O10 76.7(3) . . ?
C77 Sn7 O10 97.0(6) . . ?
C73 Sn7 O10 95.7(5) . . ?
O12 Sn7 O10 153.6(3) . . ?
O11 Sn7 Sn8 39.59(19) . . ?
C77 Sn7 Sn8 116.7(5) . . ?
C73 Sn7 Sn8 112.8(4) . . ?
O12 Sn7 Sn8 37.7(2) . . ?
O10 Sn7 Sn8 116.1(2) . . ?
O11 Sn7 Sn6 39.28(19) . . ?
C77 Sn7 Sn6 115.8(6) . . ?
C73 Sn7 Sn6 112.0(4) . . ?
O12 Sn7 Sn6 116.1(2) . . ?
O10 Sn7 Sn6 37.6(2) . . ?
Sn8 Sn7 Sn6 78.52(4) . . ?
O12 Sn8 C85 109.3(4) . . ?
O12 Sn8 C81 111.8(5) . . ?
C85 Sn8 C81 137.8(5) . . ?
O12 Sn8 O11 77.0(3) . . ?
C85 Sn8 O11 101.1(4) . . ?
C81 Sn8 O11 96.5(4) . . ?
O12 Sn8 O13 74.0(3) . . ?
C85 Sn8 O13 89.5(4) . . ?
C81 Sn8 O13 93.2(4) . . ?
O11 Sn8 O13 151.0(3) . . ?
O12 Sn8 Sn7 39.66(18) . . ?
C85 Sn8 Sn7 110.5(4) . . ?
C81 Sn8 Sn7 106.8(4) . . ?
O11 Sn8 Sn7 37.3(2) . . ?
O13 Sn8 Sn7 113.64(19) . . ?
O13 Sn9 C89 115.0(5) . . ?
O13 Sn9 O12 78.7(3) . . ?
C89 Sn9 O12 101.0(5) . . ?
O13 Sn9 C93 111.2(5) . . ?
C89 Sn9 C93 133.1(6) . . ?
O12 Sn9 C93 94.8(5) . . ?
O13 Sn9 O6 92.2(3) . . ?
C89 Sn9 O6 85.4(5) . . ?
O12 Sn9 O6 170.4(3) . . ?
C93 Sn9 O6 85.8(5) . . ?
C1 N1 C5 120.5(14) . . ?
C1 N1 Sn2 98.8(10) . . ?
C5 N1 Sn2 140.6(12) . . ?
C7 N2 C11 117.8(14) . . ?
C7 N2 Sn2 96.0(11) . . ?
C11 N2 Sn2 145.7(12) . . ?
C17 N3 C13 119.3(13) . . ?
C17 N3 Sn4 144.5(11) . . ?
C13 N3 Sn4 96.2(10) . . ?
C23 N4 C19 119.1(13) . . ?
C23 N4 Sn4 144.1(12) . . ?
C19 N4 Sn4 96.8(9) . . ?
C6 O1 Sn1 101.0(11) . . ?
C6 O2 Sn1 84.2(11) . . ?
C12 O3 Sn3 102.3(10) . . ?
C12 O4 Sn3 83.3(11) . . ?
C18 O5 Sn3 138.1(14) . . ?
C18 O6 Sn9 140.1(14) . . ?
C24 O7 Sn1 137.8(13) . . ?
C24 O8 Sn5 136.2(13) . . ?
Sn5 O9 Sn1 134.8(3) . . ?
Sn5 O9 Sn6 101.5(3) . . ?
Sn1 O9 Sn6 123.7(3) . . ?
Sn6 O10 Sn5 106.3(3) . . ?
Sn6 O10 Sn7 102.6(3) . . ?
Sn5 O10 Sn7 150.9(4) . . ?
Sn7 O11 Sn8 103.1(3) . . ?
Sn7 O11 Sn6 103.8(3) . . ?
Sn8 O11 Sn6 151.4(4) . . ?
Sn8 O12 Sn9 105.6(3) . . ?
Sn8 O12 Sn7 102.7(3) . . ?
Sn9 O12 Sn7 151.7(4) . . ?
Sn9 O13 Sn3 131.6(3) . . ?
Sn9 O13 Sn8 101.6(3) . . ?
Sn3 O13 Sn8 126.8(3) . . ?
C1 S1 Sn2 91.7(5) . . ?
C7 S2 Sn2 91.4(6) . . ?
C13 S3 Sn4 90.6(5) . . ?
C19 S4 Sn4 92.4(6) . . ?
N1 C1 C2 122.8(16) . . ?
N1 C1 S1 110.2(12) . . ?
C2 C1 S1 127.0(14) . . ?
C3 C2 C1 114(2) . . ?
C3 C2 C6 116.4(17) . . ?
C1 C2 C6 129.6(18) . . ?
C4 C3 C2 125.5(19) . . ?
C3 C4 C5 116.8(16) . . ?
N1 C5 C4 120.2(15) . . ?
O2 C6 O1 121.9(19) . . ?
O2 C6 C2 121.6(18) . . ?
O1 C6 C2 116.2(18) . . ?
N2 C7 C8 121.7(15) . . ?
N2 C7 S2 112.6(13) . . ?
C8 C7 S2 125.7(13) . . ?
C7 C8 C9 118.2(16) . . ?
C7 C8 C12 126.0(16) . . ?
C9 C8 C12 115.6(15) . . ?
C10 C9 C8 119.7(17) . . ?
C11 C10 C9 117.1(18) . . ?
C10 C11 N2 125.3(16) . . ?
O4 C12 O3 121.4(18) . . ?
O4 C12 C8 119.6(15) . . ?
O3 C12 C8 118.9(15) . . ?
N3 C13 C14 122.6(13) . . ?
N3 C13 S3 113.0(12) . . ?
C14 C13 S3 124.4(12) . . ?
C13 C14 C15 117.2(13) . . ?
C13 C14 C18 126.0(16) . . ?
C15 C14 C18 116.7(17) . . ?
C16 C15 C14 121.0(15) . . ?
C15 C16 C17 116.8(14) . . ?
N3 C17 C16 122.9(14) . . ?
O6 C18 O5 118(2) . . ?
O6 C18 C14 126(2) . . ?
O5 C18 C14 116(2) . . ?
C20 C19 N4 121.9(12) . . ?
C20 C19 S4 127.7(12) . . ?
N4 C19 S4 110.2(12) . . ?
C19 C20 C21 115.8(13) . . ?
C19 C20 C24 122.7(14) . 3_665 ?
C21 C20 C24 121.3(15) . 3_665 ?
C20 C21 C22 122.5(14) . . ?
C23 C22 C21 115.3(13) . . ?
N4 C23 C22 124.7(14) . . ?
O8 C24 O7 124(2) . . ?
O8 C24 C20 122.2(17) . 3_665 ?
O7 C24 C20 113.7(17) . 3_665 ?
C26 C25 Sn1 116.9(10) . . ?
C25 C26 C27 113.1(14) . . ?
C28 C27 C26 111.9(14) . . ?
C30 C29 Sn1 112.5(13) . . ?
C31 C30 C29 108(2) . . ?
C30 C31 C32 110.2(18) . . ?
C34 C33 Sn2 108.6(12) . . ?
C35 C34 C33 118.0(18) . . ?
C34 C35 C36 108.0(18) . . ?
C38 C37 Sn2 120.8(16) . . ?
C37 C38 C39 132(2) . . ?
C40 C39 C38 109.5(19) . . ?
C42 C41 Sn3 161(3) . . ?
C43 C42 C41 111.9(19) . . ?
C42 C43 C44 111.9(18) . . ?
C46 C45 Sn3 130.0(14) . . ?
C45 C46 C47 114.6(16) . . ?
C48 C47 C46 106.8(16) . . ?
C50 C49 Sn4 121.7(14) . . ?
C51 C50 C49 127(2) . . ?
C52 C51 C50 118(3) . . ?
C54 C53 Sn4 116.8(12) . . ?
C53 C54 C55 111.7(15) . . ?
C56 C55 C54 105.2(16) . . ?
C58 C57 Sn5 126.5(16) . . ?
C57 C58 C59 119(2) . . ?
C60 C59 C58 106.9(15) . . ?
C62 C61 Sn5 125.2(15) . . ?
C61 C62 C63 105(2) . . ?
C62 C63 C64 103.8(16) . . ?
C66 C65 Sn6 133.2(14) . . ?
C65 C66 C67 121(3) . . ?
C68 C67 C66 110.7(16) . . ?
C70 C69 Sn6 117.6(11) . . ?
C71 C70 C69 119.5(16) . . ?
C72 C71 C70 111.4(17) . . ?
C74 C73 Sn7 120.0(15) . . ?
C73 C74 C75 147(3) . . ?
C74 C75 C76 105.2(18) . . ?
C78 C77 Sn7 107.5(14) . . ?
C77 C78 C79 112(2) . . ?
C80 C79 C78 117(3) . . ?
C82 C81 Sn8 114.2(11) . . ?
C83 C82 C81 116.3(15) . . ?
C82 C83 C84 108.4(16) . . ?
C86 C85 Sn8 120.8(10) . . ?
C85 C86 C87 117.0(14) . . ?
C88 C87 C86 115.1(17) . . ?
C90 C89 Sn9 127.6(14) . . ?
C89 C90 C91 125(2) . . ?
C90 C91 C92 111(3) . . ?
C94 C93 Sn9 120.5(12) . . ?
C95 C94 C93 117.7(18) . . ?
C94 C95 C96 110.9(18) . . ?

loop_
_geom_bond_atom_site_label_1
_geom_bond_atom_site_label_2
_geom_bond_distance
_geom_bond_site_symmetry_2
_geom_bond_publ_flag
Sn1 O9 2.042(7) . ?
Sn1 C25 2.113(14) . ?
Sn1 C29 2.132(16) . ?
Sn1 O1 2.237(9) . ?
Sn1 O7 2.314(10) . ?
Sn1 O2 2.612(10) . ?
Sn2 C33 2.091(17) . ?
Sn2 C37 2.147(18) . ?
Sn2 S2 2.501(4) . ?
Sn2 S1 2.507(4) . ?
Sn2 N1 2.585(11) . ?
Sn2 N2 2.666(13) . ?
Sn3 O13 2.037(7) . ?
Sn3 C45 2.097(14) . ?
Sn3 C41 2.227(17) . ?
Sn3 O3 2.218(8) . ?
Sn3 O5 2.269(12) . ?
Sn3 O4 2.655(10) . ?
Sn4 C49 2.118(14) . ?
Sn4 C53 2.126(15) . ?
Sn4 S4 2.506(4) . ?
Sn4 S3 2.510(4) . ?
Sn4 N3 2.589(12) . ?
Sn4 N4 2.628(11) . ?
Sn5 O9 1.993(7) . ?
Sn5 C57 2.04(2) . ?
Sn5 O10 2.078(7) . ?
Sn5 C61 2.096(15) . ?
Sn5 O8 2.290(10) . ?
Sn6 O10 2.056(8) . ?
Sn6 C69 2.131(15) . ?
Sn6 C65 2.128(17) . ?
Sn6 O11 2.145(7) . ?
Sn6 O9 2.273(7) . ?
Sn6 Sn7 3.2910(16) . ?
Sn7 O11 2.035(8) . ?
Sn7 C77 2.04(2) . ?
Sn7 C73 2.109(14) . ?
Sn7 O12 2.139(7) . ?
Sn7 O10 2.159(6) . ?
Sn7 Sn8 3.2702(16) . ?
Sn8 O12 2.048(8) . ?
Sn8 C85 2.097(13) . ?
Sn8 C81 2.144(13) . ?
Sn8 O11 2.140(7) . ?
Sn8 O13 2.265(7) . ?
Sn9 O13 2.000(7) . ?
Sn9 C89 2.110(16) . ?
Sn9 O12 2.104(7) . ?
Sn9 C93 2.104(15) . ?
Sn9 O6 2.328(9) . ?
N1 C1 1.335(13) . ?
N1 C5 1.354(15) . ?
N2 C7 1.316(13) . ?
N2 C11 1.360(15) . ?
N3 C17 1.311(15) . ?
N3 C13 1.357(13) . ?
N4 C23 1.297(13) . ?
N4 C19 1.394(14) . ?
O1 C6 1.267(17) . ?
O2 C6 1.231(17) . ?
O3 C12 1.291(15) . ?
O4 C12 1.234(15) . ?
O5 C18 1.244(18) . ?
O6 C18 1.142(19) . ?
O7 C24 1.186(15) . ?
O8 C24 1.161(16) . ?
S1 C1 1.725(15) . ?
S2 C7 1.764(14) . ?
S3 C13 1.703(13) . ?
S4 C19 1.748(13) . ?
C1 C2 1.377(18) . ?
C2 C3 1.368(18) . ?
C2 C6 1.47(2) . ?
C3 C4 1.354(17) . ?
C4 C5 1.369(17) . ?
C7 C8 1.378(16) . ?
C8 C9 1.432(17) . ?
C8 C12 1.496(18) . ?
C9 C10 1.351(18) . ?
C10 C11 1.345(16) . ?
C13 C14 1.388(15) . ?
C14 C15 1.414(17) . ?
C14 C18 1.42(2) . ?
C15 C16 1.371(16) . ?
C16 C17 1.435(17) . ?
C19 C20 1.387(14) . ?
C20 C21 1.409(15) . ?
C20 C24 1.470(18) 3_665 ?
C21 C22 1.404(15) . ?
C22 C23 1.394(15) . ?
C24 C20 1.470(18) 3_665 ?
C25 C26 1.514(13) . ?
C26 C27 1.532(14) . ?
C27 C28 1.509(14) . ?
C29 C30 1.495(15) . ?
C30 C31 1.432(17) . ?
C31 C32 1.481(18) . ?
C33 C34 1.495(16) . ?
C34 C35 1.426(18) . ?
C35 C36 1.558(19) . ?
C37 C38 1.488(17) . ?
C38 C39 1.532(19) . ?
C39 C40 1.500(19) . ?
C41 C42 1.50(2) . ?
C42 C43 1.497(15) . ?
C43 C44 1.511(15) . ?
C45 C46 1.428(13) . ?
C46 C47 1.542(10) . ?
C47 C48 1.506(19) . ?
C49 C50 1.554(15) . ?
C50 C51 1.525(17) . ?
C51 C52 1.477(18) . ?
C53 C54 1.484(15) . ?
C54 C55 1.523(17) . ?
C55 C56 1.508(14) . ?
C57 C58 1.377(15) . ?
C58 C59 1.543(13) . ?
C59 C60 1.504(14) . ?
C61 C62 1.469(15) . ?
C62 C63 1.519(18) . ?
C63 C64 1.523(18) . ?
C65 C66 1.486(13) . ?
C66 C67 1.519(14) . ?
C67 C68 1.475(18) . ?
C69 C70 1.545(14) . ?
C70 C71 1.531(14) . ?
C71 C72 1.494(15) . ?
C73 C74 1.462(15) . ?
C74 C75 1.478(19) . ?
C75 C76 1.55(2) . ?
C77 C78 1.43(3) . ?
C78 C79 1.540(13) . ?
C79 C80 1.480(17) . ?
C81 C82 1.547(16) . ?
C82 C83 1.49(2) . ?
C83 C84 1.558(13) . ?
C85 C86 1.524(11) . ?
C86 C87 1.544(11) . ?
C87 C88 1.396(19) . ?
C89 C90 1.494(14) . ?
C90 C91 1.513(16) . ?
C91 C92 1.560(19) . ?
C93 C94 1.49(2) . ?
C94 C95 1.454(17) . ?
C95 C96 1.545(18) . ?
